data_7152171
loop_
_publ_author_name
'Fat\'as, Paola'
'Jim\'enez, Ana I'
'Calaza, M. Isabel'
'Cativiela, Carlos'

_publ_section_title
;
 \b-Phenylproline: the high \b-turn forming propensity of proline combined
 with an aromatic side chain.
;
_journal_issue 3
_journal_name_full 'Organic &amp; biomolecular chemistry'
_journal_page_first 640
_journal_page_last 651
_journal_paper_doi 10.1039/c1ob06561k
_journal_volume 10
_journal_year 2012
_chemical_absolute_configuration syn
_chemical_formula_moiety 'C26 H33 N3 O4'
_chemical_formula_sum 'C26 H33 N3 O4'
_chemical_formula_weight 451.55
_chemical_name_systematic
;
(2S,3R)-N-(tert-butoxycarbonyl)-3-phenylprolyl-(R)-N'-methylphenylalaninamide
;
_space_group_IT_number 4
_symmetry_space_group_name_Hall 'P 2yb'
_symmetry_space_group_name_H-M 'P 1 21 1'
_atom_sites_solution_hydrogens geom
_atom_sites_solution_primary direct
_atom_sites_solution_secondary difmap
_audit_creation_method SHELXL-97
_cell_angle_alpha 90.00
_cell_angle_beta 97.1390(12)
_cell_angle_gamma 90.00
_cell_formula_units_Z 4
_cell_length_a 13.539(2)
_cell_length_b 13.615(2)
_cell_length_c 13.6874(17)
_cell_measurement_temperature 150(2)
_cell_volume 2503.5(6)
_computing_structure_refinement 'SHELXL-97 (Sheldrick, 1997)'
_computing_structure_solution 'SHELXS-97 (Sheldrick, 1990)'
_diffrn_ambient_temperature 150(2)
_diffrn_measured_fraction_theta_full 0.979
_diffrn_measured_fraction_theta_max 0.979
_diffrn_measurement_device_type 'Xcalibur, Sapphire3'
_diffrn_radiation_monochromator graphite
_diffrn_radiation_source 'fine-focus sealed tube'
_diffrn_radiation_type MoK\a
_diffrn_radiation_wavelength 0.71073
_diffrn_reflns_av_R_equivalents 0.0766
_diffrn_reflns_av_sigmaI/netI 0.1553
_diffrn_reflns_limit_h_max 16
_diffrn_reflns_limit_h_min -14
_diffrn_reflns_limit_k_max 16
_diffrn_reflns_limit_k_min -16
_diffrn_reflns_limit_l_max 16
_diffrn_reflns_limit_l_min -16
_diffrn_reflns_number 14654
_diffrn_reflns_theta_full 25.25
_diffrn_reflns_theta_max 25.25
_diffrn_reflns_theta_min 2.71
_exptl_absorpt_coefficient_mu 0.081
_exptl_absorpt_correction_type none
_exptl_crystal_colour colourless
_exptl_crystal_density_diffrn 1.198
_exptl_crystal_density_method 'not measured'
_exptl_crystal_description needle
_exptl_crystal_F_000 968
_exptl_crystal_size_max 0.59
_exptl_crystal_size_mid 0.18
_exptl_crystal_size_min 0.10
_refine_diff_density_max 0.158
_refine_diff_density_min -0.201
_refine_diff_density_rms 0.040
_refine_ls_extinction_method none
_refine_ls_goodness_of_fit_ref 0.873
_refine_ls_hydrogen_treatment constr
_refine_ls_matrix_type full
_refine_ls_number_parameters 597
_refine_ls_number_reflns 7271
_refine_ls_number_restraints 1
_refine_ls_restrained_S_all 0.873
_refine_ls_R_factor_all 0.1341
_refine_ls_R_factor_gt 0.0558
_refine_ls_shift/su_max 0.000
_refine_ls_shift/su_mean 0.000
_refine_ls_structure_factor_coef Fsqd
_refine_ls_weighting_details 'calc w=1/[\s^2^(Fo^2^)+(0.0414P)^2^+0.0000P] where P=(Fo^2^+2Fc^2^)/3'
_refine_ls_weighting_scheme calc
_refine_ls_wR_factor_gt 0.0906
_refine_ls_wR_factor_ref 0.1083
_reflns_number_gt 3686
_reflns_number_total 7271
_reflns_threshold_expression >2sigma(I)
_cod_data_source_file c1ob06561k.txt
_cod_data_source_block Boc-(S,R)-(betaPh)Pro-D-Phe-NHMe_compound_4a
_cod_original_sg_symbol_H-M 'P 21'
_cod_database_code 7152171

loop_
_symmetry_equiv_pos_as_xyz
'x, y, z'
'-x, y+1/2, -z'

loop_
_atom_site_label
_atom_site_type_symbol
_atom_site_fract_x
_atom_site_fract_y
_atom_site_fract_z
_atom_site_U_iso_or_equiv
_atom_site_adp_type
_atom_site_occupancy
_atom_site_symmetry_multiplicity
_atom_site_calc_flag
_atom_site_refinement_flags
O0 O 0.1576(2) 0.5791(2) 0.2490(2) 0.0367(8) Uani 1 1 d .
O1 O 0.2848(2) 0.6836(2) 0.3017(2) 0.0404(9) Uani 1 1 d .
O2 O 0.4479(2) 0.5405(2) 0.4400(2) 0.0418(9) Uani 1 1 d .
O3 O 0.6527(2) 0.7550(2) 0.3457(2) 0.0382(8) Uani 1 1 d .
N1 N 0.2308(3) 0.5707(3) 0.4040(3) 0.0302(10) Uani 1 1 d .
N2 N 0.4487(2) 0.6998(3) 0.4849(2) 0.0269(9) Uani 1 1 d .
H2 H 0.4082 0.7622 0.4912 0.032 Uiso 1 1 d R
N3 N 0.4863(3) 0.7561(3) 0.3030(2) 0.0354(10) Uani 1 1 d .
H3 H 0.4143 0.7421 0.3182 0.042 Uiso 1 1 d R
C1 C 0.2517(4) 0.5616(4) 0.1108(3) 0.0589(16) Uani 1 1 d .
H1A H 0.2547 0.4908 0.1238 0.088 Uiso 1 1 calc R
H1B H 0.3100 0.5935 0.1469 0.088 Uiso 1 1 calc R
H1C H 0.2512 0.5732 0.0401 0.088 Uiso 1 1 calc R
C2 C 0.0664(4) 0.5503(4) 0.0958(3) 0.0553(16) Uani 1 1 d .
H2A H 0.0746 0.4795 0.1069 0.083 Uiso 1 1 calc R
H2B H 0.0580 0.5637 0.0249 0.083 Uiso 1 1 calc R
H2C H 0.0075 0.5732 0.1241 0.083 Uiso 1 1 calc R
C3 C 0.1466(4) 0.7137(4) 0.1263(3) 0.0560(16) Uani 1 1 d .
H3A H 0.0844 0.7366 0.1482 0.084 Uiso 1 1 calc R
H3B H 0.1455 0.7272 0.0558 0.084 Uiso 1 1 calc R
H3C H 0.2029 0.7481 0.1632 0.084 Uiso 1 1 calc R
C4 C 0.1576(3) 0.6037(4) 0.1443(3) 0.0372(13) Uani 1 1 d .
C5 C 0.2287(4) 0.6158(4) 0.3167(3) 0.0360(12) Uani 1 1 d .
C6 C 0.1680(3) 0.4886(3) 0.4288(3) 0.0334(12) Uani 1 1 d .
H6A H 0.1934 0.4250 0.4072 0.040 Uiso 1 1 calc R
H6B H 0.0982 0.4972 0.3987 0.040 Uiso 1 1 calc R
C7 C 0.1768(3) 0.4951(3) 0.5391(3) 0.0339(12) Uani 1 1 d .
H7A H 0.1671 0.4299 0.5685 0.041 Uiso 1 1 calc R
H7B H 0.1271 0.5414 0.5601 0.041 Uiso 1 1 calc R
C8 C 0.2820(3) 0.5323(3) 0.5692(3) 0.0297(12) Uani 1 1 d .
H8A H 0.3280 0.4763 0.5611 0.036 Uiso 1 1 calc R
C9 C 0.2965(3) 0.6078(3) 0.4881(3) 0.0284(11) Uani 1 1 d .
H9A H 0.2739 0.6742 0.5072 0.034 Uiso 1 1 calc R
C10 C 0.3050(3) 0.5679(4) 0.6744(3) 0.0304(12) Uani 1 1 d .
C11 C 0.3268(4) 0.4983(4) 0.7471(3) 0.0438(14) Uani 1 1 d .
H11A H 0.3287 0.4308 0.7299 0.053 Uiso 1 1 calc R
C12 C 0.3460(4) 0.5261(4) 0.8456(3) 0.0538(16) Uani 1 1 d .
H12A H 0.3590 0.4776 0.8954 0.065 Uiso 1 1 calc R
C13 C 0.3463(4) 0.6236(4) 0.8705(3) 0.0450(14) Uani 1 1 d .
H13A H 0.3624 0.6432 0.9371 0.054 Uiso 1 1 calc R
C14 C 0.3231(4) 0.6925(4) 0.7983(3) 0.0506(15) Uani 1 1 d .
H14A H 0.3211 0.7600 0.8157 0.061 Uiso 1 1 calc R
C15 C 0.3030(3) 0.6657(4) 0.7018(3) 0.0397(13) Uani 1 1 d .
H15A H 0.2874 0.7147 0.6528 0.048 Uiso 1 1 calc R
C16 C 0.4041(3) 0.6122(4) 0.4674(3) 0.0317(12) Uani 1 1 d .
C17 C 0.5519(3) 0.7161(3) 0.4725(3) 0.0271(11) Uani 1 1 d .
H17A H 0.5886 0.6533 0.4887 0.033 Uiso 1 1 calc R
C18 C 0.5977(3) 0.7939(3) 0.5439(3) 0.0322(12) Uani 1 1 d .
H18A H 0.6686 0.8020 0.5347 0.039 Uiso 1 1 calc R
H18B H 0.5639 0.8573 0.5272 0.039 Uiso 1 1 calc R
C19 C 0.5914(3) 0.7720(3) 0.6500(3) 0.0296(12) Uani 1 1 d .
C20 C 0.5852(3) 0.6778(4) 0.6858(3) 0.0370(13) Uani 1 1 d .
H20A H 0.5823 0.6242 0.6412 0.044 Uiso 1 1 calc R
C21 C 0.5832(3) 0.6591(4) 0.7854(3) 0.0472(14) Uani 1 1 d .
H21A H 0.5778 0.5935 0.8079 0.057 Uiso 1 1 calc R
C22 C 0.5890(3) 0.7356(4) 0.8513(4) 0.0466(14) Uani 1 1 d .
H22A H 0.5909 0.7228 0.9197 0.056 Uiso 1 1 calc R
C23 C 0.5920(3) 0.8306(4) 0.8179(4) 0.0434(14) Uani 1 1 d .
H23A H 0.5923 0.8840 0.8626 0.052 Uiso 1 1 calc R
C24 C 0.5946(3) 0.8478(4) 0.7183(4) 0.0366(12) Uani 1 1 d .
H24A H 0.5987 0.9137 0.6961 0.044 Uiso 1 1 calc R
C25 C 0.5669(4) 0.7442(3) 0.3666(3) 0.0298(11) Uani 1 1 d .
C26 C 0.4930(4) 0.7800(4) 0.2007(3) 0.0518(15) Uani 1 1 d .
H26A H 0.5497 0.7452 0.1787 0.078 Uiso 1 1 calc R
H26B H 0.5024 0.8509 0.1941 0.078 Uiso 1 1 calc R
H26C H 0.4316 0.7599 0.1601 0.078 Uiso 1 1 calc R
O0' O 0.9759(2) 0.7360(3) 0.6851(2) 0.0474(9) Uani 1 1 d .
O1' O 0.8326(2) 0.6736(2) 0.6046(2) 0.0379(8) Uani 1 1 d .
O2' O 0.9354(2) 0.5374(2) 0.4437(2) 0.0418(9) Uani 1 1 d .
O3' O 0.6854(2) 0.3507(2) 0.4744(2) 0.0471(9) Uani 1 1 d .
N1' N 0.9540(3) 0.7340(3) 0.5217(3) 0.0339(10) Uani 1 1 d .
N2' N 0.7760(3) 0.5819(3) 0.3890(2) 0.0264(9) Uani 1 1 d .
H2' H 0.7331 0.6445 0.3682 0.032 Uiso 1 1 d R
N3' N 0.7287(3) 0.4897(3) 0.5578(3) 0.0326(10) Uani 1 1 d .
H3' H 0.7557 0.5615 0.5513 0.039 Uiso 1 1 d R
C1' C 0.9378(5) 0.6139(5) 0.8038(4) 0.098(3) Uani 1 1 d .
H1D H 0.8821 0.5867 0.7596 0.147 Uiso 1 1 calc R
H1E H 0.9254 0.6049 0.8723 0.147 Uiso 1 1 calc R
H1F H 0.9994 0.5799 0.7932 0.147 Uiso 1 1 calc R
C2' C 1.0328(4) 0.7678(4) 0.8485(3) 0.0618(17) Uani 1 1 d .
H2D H 1.0373 0.8379 0.8331 0.093 Uiso 1 1 calc R
H2E H 1.0950 0.7351 0.8379 0.093 Uiso 1 1 calc R
H2F H 1.0215 0.7600 0.9174 0.093 Uiso 1 1 calc R
C3' C 0.8529(4) 0.7783(4) 0.7935(3) 0.0641(17) Uani 1 1 d .
H3D H 0.7975 0.7485 0.7508 0.096 Uiso 1 1 calc R
H3E H 0.8604 0.8470 0.7745 0.096 Uiso 1 1 calc R
H3F H 0.8394 0.7752 0.8621 0.096 Uiso 1 1 calc R
C4' C 0.9481(4) 0.7228(4) 0.7829(3) 0.0416(13) Uani 1 1 d .
C5' C 0.9153(4) 0.7118(4) 0.6049(3) 0.0353(12) Uani 1 1 d .
C6' C 1.0518(3) 0.7781(3) 0.5157(3) 0.0440(14) Uani 1 1 d .
H6D H 1.1056 0.7288 0.5284 0.053 Uiso 1 1 calc R
H6E H 1.0650 0.8330 0.5630 0.053 Uiso 1 1 calc R
C7' C 1.0423(3) 0.8141(4) 0.4112(3) 0.0442(14) Uani 1 1 d .
H7D H 1.1080 0.8156 0.3866 0.053 Uiso 1 1 calc R
H7E H 1.0130 0.8808 0.4059 0.053 Uiso 1 1 calc R
C8' C 0.9732(3) 0.7396(3) 0.3535(3) 0.0346(12) Uani 1 1 d .
H8D H 1.0138 0.6801 0.3426 0.042 Uiso 1 1 calc R
C9' C 0.8994(3) 0.7106(3) 0.4269(3) 0.0301(12) Uani 1 1 d .
H9D H 0.8376 0.7514 0.4150 0.036 Uiso 1 1 calc R
C10' C 0.9212(3) 0.7708(4) 0.2556(3) 0.0359(13) Uani 1 1 d .
C11' C 0.8640(4) 0.7045(4) 0.1965(4) 0.0467(14) Uani 1 1 d .
H11D H 0.8598 0.6385 0.2182 0.056 Uiso 1 1 calc R
C12' C 0.8130(4) 0.7312(5) 0.1075(4) 0.0606(16) Uani 1 1 d .
H12D H 0.7745 0.6836 0.0687 0.073 Uiso 1 1 calc R
C13' C 0.8171(5) 0.8269(5) 0.0737(4) 0.0637(17) Uani 1 1 d .
H13D H 0.7819 0.8462 0.0123 0.076 Uiso 1 1 calc R
C14' C 0.8733(5) 0.8921(5) 0.1315(4) 0.074(2) Uani 1 1 d .
H14D H 0.8772 0.9579 0.1094 0.088 Uiso 1 1 calc R
C15' C 0.9248(4) 0.8664(4) 0.2208(4) 0.0593(17) Uani 1 1 d .
H15D H 0.9631 0.9144 0.2590 0.071 Uiso 1 1 calc R
C16' C 0.8729(4) 0.6011(4) 0.4212(3) 0.0301(12) Uani 1 1 d .
C17' C 0.7389(3) 0.4816(3) 0.3801(3) 0.0300(12) Uani 1 1 d .
H17D H 0.7925 0.4405 0.3568 0.036 Uiso 1 1 calc R
C18' C 0.6484(3) 0.4738(3) 0.3031(3) 0.0361(13) Uani 1 1 d .
H18D H 0.5997 0.5244 0.3174 0.043 Uiso 1 1 calc R
H18E H 0.6171 0.4089 0.3101 0.043 Uiso 1 1 calc R
C19' C 0.6675(4) 0.4856(4) 0.1964(3) 0.0369(12) Uani 1 1 d .
C20' C 0.7544(4) 0.4550(4) 0.1631(4) 0.0513(15) Uani 1 1 d .
H20D H 0.8073 0.4317 0.2095 0.062 Uiso 1 1 calc R
C21' C 0.7671(4) 0.4571(4) 0.0641(4) 0.0592(16) Uani 1 1 d .
H21D H 0.8281 0.4367 0.0429 0.071 Uiso 1 1 calc R
C22' C 0.6892(5) 0.4895(4) -0.0027(4) 0.0672(18) Uani 1 1 d .
H22D H 0.6959 0.4900 -0.0710 0.081 Uiso 1 1 calc R
C23' C 0.6018(5) 0.5210(4) 0.0289(4) 0.0690(19) Uani 1 1 d .
H23D H 0.5485 0.5441 -0.0172 0.083 Uiso 1 1 calc R
C24' C 0.5925(4) 0.5188(4) 0.1273(4) 0.0577(16) Uani 1 1 d .
H24D H 0.5322 0.5410 0.1487 0.069 Uiso 1 1 calc R
C25' C 0.7153(3) 0.4371(4) 0.4767(3) 0.0339(12) Uani 1 1 d .
C26' C 0.7073(4) 0.4485(4) 0.6507(3) 0.0484(14) Uani 1 1 d .
H26D H 0.7424 0.3858 0.6624 0.073 Uiso 1 1 calc R
H26E H 0.6355 0.4376 0.6482 0.073 Uiso 1 1 calc R
H26F H 0.7295 0.4942 0.7043 0.073 Uiso 1 1 calc R

loop_
_atom_site_aniso_label
_atom_site_aniso_U_11
_atom_site_aniso_U_22
_atom_site_aniso_U_33
_atom_site_aniso_U_23
_atom_site_aniso_U_13
_atom_site_aniso_U_12
O0 0.034(2) 0.046(2) 0.0286(18) -0.0046(16) 0.0007(15) -0.0081(17)
O1 0.041(2) 0.042(2) 0.0369(18) 0.0052(17) 0.0007(16) -0.0136(19)
O2 0.033(2) 0.027(2) 0.069(2) -0.0097(18) 0.0209(17) -0.0037(16)
O3 0.031(2) 0.037(2) 0.049(2) 0.0118(17) 0.0106(16) 0.0047(17)
N1 0.028(2) 0.038(3) 0.025(2) 0.0018(19) 0.0036(18) -0.0057(19)
N2 0.022(2) 0.020(3) 0.039(2) -0.0023(18) 0.0087(17) 0.0053(18)
N3 0.027(2) 0.041(3) 0.037(2) 0.008(2) 0.002(2) 0.002(2)
C1 0.058(4) 0.071(5) 0.050(3) -0.007(3) 0.018(3) 0.009(3)
C2 0.058(4) 0.064(4) 0.039(3) 0.000(3) -0.012(3) 0.001(3)
C3 0.068(4) 0.045(4) 0.053(3) 0.013(3) -0.001(3) 0.005(3)
C4 0.037(3) 0.043(4) 0.030(3) 0.001(3) -0.002(2) 0.001(3)
C5 0.031(3) 0.040(4) 0.037(3) -0.010(3) 0.005(3) 0.012(3)
C6 0.024(3) 0.037(3) 0.040(3) -0.005(2) 0.005(2) -0.008(2)
C7 0.032(3) 0.031(3) 0.039(3) 0.000(2) 0.005(2) 0.001(2)
C8 0.033(3) 0.029(3) 0.027(3) 0.001(2) 0.006(2) 0.003(2)
C9 0.024(3) 0.031(3) 0.030(3) -0.002(2) 0.003(2) 0.001(2)
C10 0.026(3) 0.033(3) 0.033(3) 0.004(3) 0.007(2) -0.002(2)
C11 0.063(4) 0.032(3) 0.036(3) 0.002(3) 0.006(3) 0.003(3)
C12 0.075(4) 0.048(4) 0.038(3) 0.010(3) 0.005(3) -0.008(3)
C13 0.051(4) 0.054(4) 0.032(3) -0.012(3) 0.010(3) -0.012(3)
C14 0.067(4) 0.042(4) 0.044(3) 0.001(3) 0.012(3) 0.002(3)
C15 0.050(4) 0.037(4) 0.032(3) 0.001(3) 0.007(2) 0.000(3)
C16 0.039(3) 0.025(3) 0.031(3) -0.004(2) 0.005(2) -0.008(3)
C17 0.021(3) 0.026(3) 0.036(3) 0.003(2) 0.009(2) 0.004(2)
C18 0.027(3) 0.026(3) 0.042(3) 0.000(2) 0.001(2) 0.002(2)
C19 0.031(3) 0.022(3) 0.035(3) -0.004(3) 0.001(2) -0.002(2)
C20 0.031(3) 0.038(4) 0.041(3) -0.002(3) 0.003(2) 0.002(2)
C21 0.052(4) 0.039(4) 0.051(4) 0.007(3) 0.006(3) -0.002(3)
C22 0.051(3) 0.050(4) 0.037(3) 0.004(3) 0.001(3) -0.001(3)
C23 0.036(3) 0.049(4) 0.045(3) -0.009(3) 0.006(3) 0.004(3)
C24 0.029(3) 0.032(3) 0.049(3) -0.001(3) 0.004(2) -0.001(2)
C25 0.033(3) 0.016(3) 0.042(3) 0.004(2) 0.009(3) 0.005(2)
C26 0.057(4) 0.058(4) 0.039(3) 0.017(3) 0.003(3) 0.000(3)
O0' 0.033(2) 0.070(3) 0.037(2) -0.0104(18) -0.0038(17) -0.0009(19)
O1' 0.034(2) 0.037(2) 0.0423(19) -0.0059(16) 0.0061(16) -0.0077(17)
O2' 0.033(2) 0.028(2) 0.064(2) 0.0090(18) 0.0020(17) 0.0056(17)
O3' 0.055(2) 0.029(2) 0.061(2) 0.0001(19) 0.0242(18) -0.0093(19)
N1' 0.028(2) 0.034(3) 0.039(2) -0.003(2) 0.005(2) -0.007(2)
N2' 0.022(2) 0.017(2) 0.040(2) 0.0045(18) 0.0063(18) -0.0023(18)
N3' 0.043(3) 0.016(2) 0.041(2) 0.005(2) 0.0143(19) -0.0017(19)
C1' 0.142(7) 0.057(5) 0.082(5) 0.019(4) -0.038(4) -0.006(5)
C2' 0.052(4) 0.089(5) 0.041(3) -0.013(3) -0.008(3) 0.006(3)
C3' 0.060(4) 0.086(5) 0.045(3) -0.013(3) 0.002(3) 0.006(4)
C4' 0.041(3) 0.042(4) 0.037(3) 0.002(3) -0.014(3) 0.004(3)
C5' 0.027(3) 0.034(3) 0.043(3) 0.000(3) -0.004(3) 0.001(3)
C6' 0.030(3) 0.032(3) 0.068(4) -0.008(3) 0.002(3) -0.007(3)
C7' 0.028(3) 0.044(4) 0.061(3) 0.004(3) 0.007(3) -0.006(3)
C8' 0.034(3) 0.020(3) 0.053(3) -0.004(3) 0.018(2) 0.002(2)
C9' 0.026(3) 0.028(3) 0.037(3) -0.004(2) 0.006(2) -0.003(2)
C10' 0.033(3) 0.038(4) 0.040(3) 0.001(3) 0.018(2) -0.003(3)
C11' 0.055(4) 0.041(4) 0.046(3) 0.003(3) 0.015(3) -0.007(3)
C12' 0.072(4) 0.064(5) 0.045(4) 0.007(3) 0.009(3) -0.012(4)
C13' 0.078(5) 0.068(5) 0.046(3) 0.008(4) 0.014(3) 0.007(4)
C14' 0.114(6) 0.044(4) 0.061(4) 0.017(4) 0.004(4) -0.009(4)
C15' 0.088(5) 0.039(4) 0.052(4) 0.002(3) 0.013(3) -0.012(3)
C16' 0.034(3) 0.032(4) 0.027(3) -0.005(2) 0.014(2) -0.004(3)
C17' 0.030(3) 0.024(3) 0.037(3) 0.000(2) 0.008(2) 0.002(2)
C18' 0.034(3) 0.024(3) 0.051(3) -0.005(2) 0.006(2) -0.006(2)
C19' 0.032(3) 0.029(3) 0.047(3) -0.003(3) -0.002(3) -0.005(2)
C20' 0.057(4) 0.047(4) 0.050(4) 0.005(3) 0.006(3) 0.011(3)
C21' 0.074(5) 0.058(4) 0.046(3) 0.001(3) 0.008(3) 0.002(3)
C22' 0.081(5) 0.075(5) 0.043(3) 0.007(3) -0.003(4) -0.005(4)
C23' 0.061(5) 0.081(5) 0.059(4) 0.023(4) -0.017(3) -0.014(4)
C24' 0.043(4) 0.053(4) 0.074(4) 0.005(3) -0.001(3) -0.006(3)
C25' 0.033(3) 0.032(4) 0.037(3) 0.000(3) 0.008(2) 0.001(3)
C26' 0.054(4) 0.045(4) 0.048(3) 0.011(3) 0.017(3) 0.009(3)

loop_
_atom_type_symbol
_atom_type_description
_atom_type_scat_dispersion_real
_atom_type_scat_dispersion_imag
_atom_type_scat_source
C C 0.0033 0.0016 'International Tables Vol C Tables 4.2.6.8 and 6.1.1.4'
H H 0.0000 0.0000 'International Tables Vol C Tables 4.2.6.8 and 6.1.1.4'
N N 0.0061 0.0033 'International Tables Vol C Tables 4.2.6.8 and 6.1.1.4'
O O 0.0106 0.0060 'International Tables Vol C Tables 4.2.6.8 and 6.1.1.4'

loop_
_geom_angle_atom_site_label_1
_geom_angle_atom_site_label_2
_geom_angle_atom_site_label_3
_geom_angle
C5 O0 C4 120.0(4)
C5 N1 C9 119.3(4)
C5 N1 C6 127.2(4)
C9 N1 C6 113.4(3)
C16 N2 C17 122.3(4)
C16 N2 H2 121.3
C17 N2 H2 114.8
C25 N3 C26 121.3(4)
C25 N3 H3 124.4
C26 N3 H3 114.0
C4 C1 H1A 109.5
C4 C1 H1B 109.5
H1A C1 H1B 109.5
C4 C1 H1C 109.5
H1A C1 H1C 109.5
H1B C1 H1C 109.5
C4 C2 H2A 109.5
C4 C2 H2B 109.5
H2A C2 H2B 109.5
C4 C2 H2C 109.5
H2A C2 H2C 109.5
H2B C2 H2C 109.5
C4 C3 H3A 109.5
C4 C3 H3B 109.5
H3A C3 H3B 109.5
C4 C3 H3C 109.5
H3A C3 H3C 109.5
H3B C3 H3C 109.5
O0 C4 C2 102.7(4)
O0 C4 C1 108.0(4)
C2 C4 C1 110.8(4)
O0 C4 C3 111.7(4)
C2 C4 C3 110.1(4)
C1 C4 C3 113.0(4)
O1 C5 N1 123.2(4)
O1 C5 O0 124.5(4)
N1 C5 O0 112.2(5)
N1 C6 C7 102.1(3)
N1 C6 H6A 111.3
C7 C6 H6A 111.3
N1 C6 H6B 111.3
C7 C6 H6B 111.3
H6A C6 H6B 109.2
C6 C7 C8 104.3(3)
C6 C7 H7A 110.9
C8 C7 H7A 110.9
C6 C7 H7B 110.9
C8 C7 H7B 110.9
H7A C7 H7B 108.9
C10 C8 C7 116.1(3)
C10 C8 C9 116.2(4)
C7 C8 C9 103.0(3)
C10 C8 H8A 107.0
C7 C8 H8A 107.0
C9 C8 H8A 107.0
N1 C9 C16 111.9(3)
N1 C9 C8 102.6(3)
C16 C9 C8 111.8(3)
N1 C9 H9A 110.1
C16 C9 H9A 110.1
C8 C9 H9A 110.1
C11 C10 C15 118.4(4)
C11 C10 C8 117.8(4)
C15 C10 C8 123.8(4)
C10 C11 C12 120.6(5)
C10 C11 H11A 119.7
C12 C11 H11A 119.7
C13 C12 C11 119.9(5)
C13 C12 H12A 120.1
C11 C12 H12A 120.1
C12 C13 C14 119.4(5)
C12 C13 H13A 120.3
C14 C13 H13A 120.3
C15 C14 C13 121.0(5)
C15 C14 H14A 119.5
C13 C14 H14A 119.5
C14 C15 C10 120.7(5)
C14 C15 H15A 119.6
C10 C15 H15A 119.6
O2 C16 N2 122.5(4)
O2 C16 C9 122.5(4)
N2 C16 C9 114.9(4)
N2 C17 C18 110.7(3)
N2 C17 C25 113.1(3)
C18 C17 C25 110.0(4)
N2 C17 H17A 107.6
C18 C17 H17A 107.6
C25 C17 H17A 107.6
C19 C18 C17 114.7(4)
C19 C18 H18A 108.6
C17 C18 H18A 108.6
C19 C18 H18B 108.6
C17 C18 H18B 108.6
H18A C18 H18B 107.6
C20 C19 C24 116.7(4)
C20 C19 C18 123.0(4)
C24 C19 C18 120.3(4)
C19 C20 C21 121.9(5)
C19 C20 H20A 119.0
C21 C20 H20A 119.0
C22 C21 C20 119.9(5)
C22 C21 H21A 120.1
C20 C21 H21A 120.1
C21 C22 C23 119.8(5)
C21 C22 H22A 120.1
C23 C22 H22A 120.1
C22 C23 C24 119.4(5)
C22 C23 H23A 120.3
C24 C23 H23A 120.3
C23 C24 C19 122.2(5)
C23 C24 H24A 118.9
C19 C24 H24A 118.9
O3 C25 N3 123.7(4)
O3 C25 C17 119.0(4)
N3 C25 C17 117.3(4)
N3 C26 H26A 109.5
N3 C26 H26B 109.5
H26A C26 H26B 109.5
N3 C26 H26C 109.5
H26A C26 H26C 109.5
H26B C26 H26C 109.5
C5' O0' C4' 122.0(4)
C5' N1' C9' 120.0(4)
C5' N1' C6' 126.1(4)
C9' N1' C6' 113.9(4)
C16' N2' C17' 121.2(4)
C16' N2' H2' 114.3
C17' N2' H2' 124.5
C25' N3' C26' 120.5(4)
C25' N3' H3' 116.6
C26' N3' H3' 122.9
C4' C1' H1D 109.5
C4' C1' H1E 109.5
H1D C1' H1E 109.5
C4' C1' H1F 109.5
H1D C1' H1F 109.5
H1E C1' H1F 109.5
C4' C2' H2D 109.5
C4' C2' H2E 109.5
H2D C2' H2E 109.5
C4' C2' H2F 109.5
H2D C2' H2F 109.5
H2E C2' H2F 109.5
C4' C3' H3D 109.5
C4' C3' H3E 109.5
H3D C3' H3E 109.5
C4' C3' H3F 109.5
H3D C3' H3F 109.5
H3E C3' H3F 109.5
O0' C4' C2' 103.7(4)
O0' C4' C3' 110.4(4)
C2' C4' C3' 109.6(4)
O0' C4' C1' 109.7(4)
C2' C4' C1' 111.6(4)
C3' C4' C1' 111.6(5)
O1' C5' O0' 125.0(4)
O1' C5' N1' 122.8(4)
O0' C5' N1' 112.2(4)
N1' C6' C7' 102.4(4)
N1' C6' H6D 111.3
C7' C6' H6D 111.3
N1' C6' H6E 111.3
C7' C6' H6E 111.3
H6D C6' H6E 109.2
C6' C7' C8' 104.5(4)
C6' C7' H7D 110.9
C8' C7' H7D 110.9
C6' C7' H7E 110.9
C8' C7' H7E 110.9
H7D C7' H7E 108.9
C10' C8' C7' 117.6(4)
C10' C8' C9' 112.5(4)
C7' C8' C9' 103.6(3)
C10' C8' H8D 107.6
C7' C8' H8D 107.6
C9' C8' H8D 107.6
N1' C9' C16' 110.4(3)
N1' C9' C8' 103.0(3)
C16' C9' C8' 112.3(3)
N1' C9' H9D 110.3
C16' C9' H9D 110.3
C8' C9' H9D 110.3
C11' C10' C15' 116.8(5)
C11' C10' C8' 120.4(5)
C15' C10' C8' 122.7(5)
C12' C11' C10' 122.0(5)
C12' C11' H11D 119.0
C10' C11' H11D 119.0
C11' C12' C13' 120.5(5)
C11' C12' H12D 119.7
C13' C12' H12D 119.7
C14' C13' C12' 117.6(5)
C14' C13' H13D 121.2
C12' C13' H13D 121.2
C13' C14' C15' 122.5(6)
C13' C14' H14D 118.7
C15' C14' H14D 118.7
C14' C15' C10' 120.5(5)
C14' C15' H15D 119.7
C10' C15' H15D 119.7
O2' C16' N2' 123.7(4)
O2' C16' C9' 121.8(4)
N2' C16' C9' 114.5(4)
N2' C17' C18' 111.4(4)
N2' C17' C25' 114.1(4)
C18' C17' C25' 109.7(4)
N2' C17' H17D 107.1
C18' C17' H17D 107.1
C25' C17' H17D 107.1
C17' C18' C19' 116.1(4)
C17' C18' H18D 108.2
C19' C18' H18D 108.2
C17' C18' H18E 108.2
C19' C18' H18E 108.2
H18D C18' H18E 107.4
C24' C19' C20' 117.4(5)
C24' C19' C18' 119.6(5)
C20' C19' C18' 122.6(4)
C19' C20' C21' 122.1(5)
C19' C20' H20D 119.0
C21' C20' H20D 119.0
C22' C21' C20' 118.5(6)
C22' C21' H21D 120.8
C20' C21' H21D 120.8
C23' C22' C21' 120.5(5)
C23' C22' H22D 119.8
C21' C22' H22D 119.8
C24' C23' C22' 119.3(5)
C24' C23' H23D 120.4
C22' C23' H23D 120.4
C23' C24' C19' 122.2(6)
C23' C24' H24D 118.9
C19' C24' H24D 118.9
O3' C25' N3' 123.2(4)
O3' C25' C17' 117.2(4)
N3' C25' C17' 119.6(4)
N3' C26' H26D 109.5
N3' C26' H26E 109.5
H26D C26' H26E 109.5
N3' C26' H26F 109.5
H26D C26' H26F 109.5
H26E C26' H26F 109.5

loop_
_geom_bond_atom_site_label_1
_geom_bond_atom_site_label_2
_geom_bond_distance
O0 C5 1.347(5)
O0 C4 1.471(5)
O1 C5 1.229(5)
O2 C16 1.225(5)
O3 C25 1.240(5)
N1 C5 1.341(5)
N1 C9 1.454(5)
N1 C6 1.470(5)
N2 C16 1.344(5)
N2 C17 1.446(5)
N2 H2 1.0209
N3 C25 1.318(5)
N3 C26 1.452(5)
N3 H3 1.0393
C1 C4 1.520(6)
C1 H1A 0.9800
C1 H1B 0.9800
C1 H1C 0.9800
C2 C4 1.513(6)
C2 H2A 0.9800
C2 H2B 0.9800
C2 H2C 0.9800
C3 C4 1.522(6)
C3 H3A 0.9800
C3 H3B 0.9800
C3 H3C 0.9800
C6 C7 1.503(5)
C6 H6A 0.9900
C6 H6B 0.9900
C7 C8 1.519(6)
C7 H7A 0.9900
C7 H7B 0.9900
C8 C10 1.515(5)
C8 C9 1.543(5)
C8 H8A 1.0000
C9 C16 1.520(6)
C9 H9A 1.0000
C10 C11 1.380(6)
C10 C15 1.384(6)
C11 C12 1.393(6)
C11 H11A 0.9500
C12 C13 1.370(6)
C12 H12A 0.9500
C13 C14 1.371(6)
C13 H13A 0.9500
C14 C15 1.365(5)
C14 H14A 0.9500
C15 H15A 0.9500
C17 C18 1.520(5)
C17 C25 1.537(5)
C17 H17A 1.0000
C18 C19 1.495(5)
C18 H18A 0.9900
C18 H18B 0.9900
C19 C20 1.380(6)
C19 C24 1.390(6)
C20 C21 1.391(6)
C20 H20A 0.9500
C21 C22 1.373(6)
C21 H21A 0.9500
C22 C23 1.374(6)
C22 H22A 0.9500
C23 C24 1.389(6)
C23 H23A 0.9500
C24 H24A 0.9500
C26 H26A 0.9800
C26 H26B 0.9800
C26 H26C 0.9800
O0' C5' 1.328(5)
O0' C4' 1.446(5)
O1' C5' 1.233(5)
O2' C16' 1.223(5)
O3' C25' 1.243(5)
N1' C5' 1.346(5)
N1' C9' 1.447(5)
N1' C6' 1.466(5)
N2' C16' 1.357(5)
N2' C17' 1.455(5)
N2' H2' 1.0505
N3' C25' 1.314(5)
N3' C26' 1.452(5)
N3' H3' 1.0519
C1' C4' 1.520(7)
C1' H1D 0.9800
C1' H1E 0.9800
C1' H1F 0.9800
C2' C4' 1.497(6)
C2' H2D 0.9800
C2' H2E 0.9800
C2' H2F 0.9800
C3' C4' 1.517(6)
C3' H3D 0.9800
C3' H3E 0.9800
C3' H3F 0.9800
C6' C7' 1.502(6)
C6' H6D 0.9900
C6' H6E 0.9900
C7' C8' 1.531(6)
C7' H7D 0.9900
C7' H7E 0.9900
C8' C10' 1.496(6)
C8' C9' 1.553(6)
C8' H8D 1.0000
C9' C16' 1.534(6)
C9' H9D 1.0000
C10' C11' 1.383(6)
C10' C15' 1.390(6)
C11' C12' 1.373(6)
C11' H11D 0.9500
C12' C13' 1.386(7)
C12' H12D 0.9500
C13' C14' 1.357(7)
C13' H13D 0.9500
C14' C15' 1.375(7)
C14' H14D 0.9500
C15' H15D 0.9500
C17' C18' 1.517(5)
C17' C25' 1.524(6)
C17' H17D 1.0000
C18' C19' 1.523(6)
C18' H18D 0.9900
C18' H18E 0.9900
C19' C24' 1.375(6)
C19' C20' 1.378(6)
C20' C21' 1.387(6)
C20' H20D 0.9500
C21' C22' 1.380(7)
C21' H21D 0.9500
C22' C23' 1.378(7)
C22' H22D 0.9500
C23' C24' 1.369(7)
C23' H23D 0.9500
C24' H24D 0.9500
C26' H26D 0.9800
C26' H26E 0.9800
C26' H26F 0.9800

loop_
_geom_hbond_atom_site_label_D
_geom_hbond_atom_site_label_H
_geom_hbond_atom_site_label_A
_geom_hbond_distance_DH
_geom_hbond_distance_HA
_geom_hbond_distance_DA
_geom_hbond_angle_DHA
_geom_hbond_site_symmetry_A
N3 H3 O1 1.04 1.91 2.900(5) 157.2 .
N3' H3' O1' 1.05 1.94 2.905(5) 151.2 .
N2' H2' O3 1.05 1.86 2.906(4) 173.5 .
N2 H2 O3' 1.02 1.85 2.842(5) 162.8 2_656

loop_
_geom_torsion_atom_site_label_1
_geom_torsion_atom_site_label_2
_geom_torsion_atom_site_label_3
_geom_torsion_atom_site_label_4
_geom_torsion
C5 O0 C4 C2 -178.9(4)
C5 O0 C4 C1 64.0(5)
C5 O0 C4 C3 -61.0(5)
C9 N1 C5 O1 5.1(7)
C6 N1 C5 O1 -179.2(4)
C9 N1 C5 O0 -173.9(3)
C6 N1 C5 O0 1.8(6)
C4 O0 C5 O1 14.2(7)
C4 O0 C5 N1 -166.8(4)
C5 N1 C6 C7 -160.0(4)
C9 N1 C6 C7 15.8(5)
N1 C6 C7 C8 -33.1(4)
C6 C7 C8 C10 166.7(4)
C6 C7 C8 C9 38.5(5)
C5 N1 C9 C16 -56.0(5)
C6 N1 C9 C16 127.7(4)
C5 N1 C9 C8 -176.0(4)
C6 N1 C9 C8 7.8(5)
C10 C8 C9 N1 -156.1(4)
C7 C8 C9 N1 -28.0(4)
C10 C8 C9 C16 83.9(5)
C7 C8 C9 C16 -148.0(4)
C7 C8 C10 C11 80.6(5)
C9 C8 C10 C11 -158.0(4)
C7 C8 C10 C15 -97.7(5)
C9 C8 C10 C15 23.7(6)
C15 C10 C11 C12 0.1(7)
C8 C10 C11 C12 -178.3(4)
C10 C11 C12 C13 -1.9(8)
C11 C12 C13 C14 2.9(8)
C12 C13 C14 C15 -2.1(8)
C13 C14 C15 C10 0.3(7)
C11 C10 C15 C14 0.7(7)
C8 C10 C15 C14 179.0(4)
C17 N2 C16 O2 0.2(6)
C17 N2 C16 C9 177.8(3)
N1 C9 C16 O2 -55.1(6)
C8 C9 C16 O2 59.3(5)
N1 C9 C16 N2 127.2(4)
C8 C9 C16 N2 -118.4(4)
C16 N2 C17 C18 -149.6(4)
C16 N2 C17 C25 86.4(5)
N2 C17 C18 C19 56.8(5)
C25 C17 C18 C19 -177.5(4)
C17 C18 C19 C20 26.1(6)
C17 C18 C19 C24 -155.8(4)
C24 C19 C20 C21 -0.6(7)
C18 C19 C20 C21 177.6(4)
C19 C20 C21 C22 -1.0(7)
C20 C21 C22 C23 3.1(7)
C21 C22 C23 C24 -3.5(7)
C22 C23 C24 C19 1.9(7)
C20 C19 C24 C23 0.2(7)
C18 C19 C24 C23 -178.0(4)
C26 N3 C25 O3 2.3(7)
C26 N3 C25 C17 -178.3(4)
N2 C17 C25 O3 -176.2(4)
C18 C17 C25 O3 59.4(5)
N2 C17 C25 N3 4.3(6)
C18 C17 C25 N3 -120.1(4)
C5' O0' C4' C2' -174.9(4)
C5' O0' C4' C3' -57.6(6)
C5' O0' C4' C1' 65.9(6)
C4' O0' C5' O1' -2.4(7)
C4' O0' C5' N1' 177.3(4)
C9' N1' C5' O1' -1.8(7)
C6' N1' C5' O1' -179.2(5)
C9' N1' C5' O0' 178.5(4)
C6' N1' C5' O0' 1.1(6)
C5' N1' C6' C7' -163.3(4)
C9' N1' C6' C7' 19.2(5)
N1' C6' C7' C8' -32.8(5)
C6' C7' C8' C10' 159.8(4)
C6' C7' C8' C9' 35.0(5)
C5' N1' C9' C16' -55.1(5)
C6' N1' C9' C16' 122.5(4)
C5' N1' C9' C8' -175.2(4)
C6' N1' C9' C8' 2.4(5)
C10' C8' C9' N1' -150.8(4)
C7' C8' C9' N1' -22.8(4)
C10' C8' C9' C16' 90.3(5)
C7' C8' C9' C16' -141.6(4)
C7' C8' C10' C11' 175.0(4)
C9' C8' C10' C11' -64.7(5)
C7' C8' C10' C15' -7.1(6)
C9' C8' C10' C15' 113.1(5)
C15' C10' C11' C12' 0.2(7)
C8' C10' C11' C12' 178.2(4)
C10' C11' C12' C13' -0.2(8)
C11' C12' C13' C14' 0.2(9)
C12' C13' C14' C15' -0.2(9)
C13' C14' C15' C10' 0.2(9)
C11' C10' C15' C14' -0.1(8)
C8' C10' C15' C14' -178.1(5)
C17' N2' C16' O2' 0.9(6)
C17' N2' C16' C9' -179.6(3)
N1' C9' C16' O2' -49.9(5)
C8' C9' C16' O2' 64.5(5)
N1' C9' C16' N2' 130.6(4)
C8' C9' C16' N2' -115.0(4)
C16' N2' C17' C18' -153.9(4)
C16' N2' C17' C25' 81.2(5)
N2' C17' C18' C19' 70.6(5)
C25' C17' C18' C19' -162.1(4)
C17' C18' C19' C24' -153.8(4)
C17' C18' C19' C20' 32.9(7)
C24' C19' C20' C21' 0.0(8)
C18' C19' C20' C21' 173.5(5)
C19' C20' C21' C22' -1.1(8)
C20' C21' C22' C23' 1.5(9)
C21' C22' C23' C24' -0.8(9)
C22' C23' C24' C19' -0.3(9)
C20' C19' C24' C23' 0.7(8)
C18' C19' C24' C23' -172.9(5)
C26' N3' C25' O3' -0.9(7)
C26' N3' C25' C17' -179.6(4)
N2' C17' C25' O3' -178.4(4)
C18' C17' C25' O3' 55.8(5)
N2' C17' C25' N3' 0.4(6)
C18' C17' C25' N3' -125.4(4)
